data_4329956
loop_
_publ_author_name
'Elena Ilyes'
'Mihaela Florea'
'Augustin M. Madalan'
'Ionel Haiduc'
'Vasile I. Parvulescu'
'Marius Andruh'

_publ_section_title
;
 A Robust Metal-Organic Framework Constructed from Alkoxo-Bridged
 Binuclear Nodes and Hexamethylenetetramine Spacers: Crystal Structure and
 Sorption Studies
;
_journal_name_full 'Inorganic Chemistry'
_journal_page_first 7954
_journal_page_last 7956
_journal_paper_doi 10.1021/ic301139j
_journal_volume 51
_journal_year 2012
_chemical_formula_sum 'C22 H26 Cu2 N4 O7'
_chemical_formula_weight 585.53
_chemical_name_systematic
;
 ?
;
_space_group_IT_number 88
_symmetry_cell_setting tetragonal
_symmetry_space_group_name_Hall '-I 4ad'
_symmetry_space_group_name_H-M 'I 41/a :2'
_atom_sites_solution_hydrogens geom
_atom_sites_solution_primary direct
_atom_sites_solution_secondary difmap
_audit_creation_method SHELXL-97
_cell_angle_alpha 90.00
_cell_angle_beta 90.00
_cell_angle_gamma 90.00
_cell_formula_units_Z 8
_cell_length_a 17.5087(11)
_cell_length_b 17.5087(11)
_cell_length_c 15.1964(12)
_cell_measurement_reflns_used 12812
_cell_measurement_temperature 293(2)
_cell_measurement_theta_max 28.41
_cell_measurement_theta_min 2.93
_cell_volume 4658.5(6)
_computing_cell_refinement X-Area
_computing_data_collection X-Area
_computing_data_reduction X-Area
_computing_structure_refinement 'SHELXL-97 (Sheldrick, 1997)'
_computing_structure_solution 'SHELXS-97 (Sheldrick, 1997)'
_diffrn_ambient_temperature 293(2)
_diffrn_measured_fraction_theta_full 0.987
_diffrn_measured_fraction_theta_max 0.987
_diffrn_measurement_device_type 'STOE IPDS II'
_diffrn_measurement_method 'omega scans'
_diffrn_radiation_monochromator graphite
_diffrn_radiation_source 'fine-focus sealed tube'
_diffrn_radiation_type MoK\a
_diffrn_radiation_wavelength 0.71073
_diffrn_reflns_av_R_equivalents 0.0438
_diffrn_reflns_av_sigmaI/netI 0.0380
_diffrn_reflns_limit_h_max 20
_diffrn_reflns_limit_h_min -21
_diffrn_reflns_limit_k_max 23
_diffrn_reflns_limit_k_min -23
_diffrn_reflns_limit_l_max 19
_diffrn_reflns_limit_l_min -20
_diffrn_reflns_number 16449
_diffrn_reflns_theta_full 28.41
_diffrn_reflns_theta_max 28.41
_diffrn_reflns_theta_min 2.93
_exptl_absorpt_coefficient_mu 1.878
_exptl_absorpt_correction_T_max 0.7258
_exptl_absorpt_correction_T_min 0.6607
_exptl_absorpt_correction_type multi-scan
_exptl_absorpt_process_details
;
[c.f. r.h. blessing, acta cryst. (1995), a51, 33-38]
;
_exptl_crystal_colour green
_exptl_crystal_density_diffrn 1.664
_exptl_crystal_description prism
_exptl_crystal_F_000 2384
_exptl_crystal_size_max 0.45
_exptl_crystal_size_mid 0.25
_exptl_crystal_size_min 0.15
_refine_diff_density_max 0.299
_refine_diff_density_min -0.471
_refine_diff_density_rms 0.067
_refine_ls_extinction_method none
_refine_ls_goodness_of_fit_ref 1.098
_refine_ls_hydrogen_treatment constr
_refine_ls_matrix_type full
_refine_ls_number_parameters 164
_refine_ls_number_reflns 2895
_refine_ls_number_restraints 0
_refine_ls_restrained_S_all 1.098
_refine_ls_R_factor_all 0.0633
_refine_ls_R_factor_gt 0.0428
_refine_ls_shift/su_max 0.002
_refine_ls_shift/su_mean 0.000
_refine_ls_structure_factor_coef Fsqd
_refine_ls_weighting_details 'calc w=1/[\s^2^(Fo^2^)+(0.0358P)^2^+3.5849P] where P=(Fo^2^+2Fc^2^)/3'
_refine_ls_weighting_scheme calc
_refine_ls_wR_factor_gt 0.0759
_refine_ls_wR_factor_ref 0.0810
_reflns_number_gt 2359
_reflns_number_total 2895
_reflns_threshold_expression >2sigma(I)
_cod_data_source_file ic301139j_si_001.cif
_cod_data_source_block shelxl
_cod_original_sg_symbol_H-M 'I 41/a'
_cod_database_code 4329956

loop_
_symmetry_equiv_pos_as_xyz
'x, y, z'
'-x+1/2, -y, z+1/2'
'-y+3/4, x+1/4, z+1/4'
'y+3/4, -x+3/4, z+3/4'
'x+1/2, y+1/2, z+1/2'
'-x+1, -y+1/2, z+1'
'-y+5/4, x+3/4, z+3/4'
'y+5/4, -x+5/4, z+5/4'
'-x, -y, -z'
'x-1/2, y, -z-1/2'
'y-3/4, -x-1/4, -z-1/4'
'-y-3/4, x-3/4, -z-3/4'
'-x+1/2, -y+1/2, -z+1/2'
'x, y+1/2, -z'
'y-1/4, -x+1/4, -z+1/4'
'-y-1/4, x-1/4, -z-1/4'

loop_
_atom_site_label
_atom_site_type_symbol
_atom_site_fract_x
_atom_site_fract_y
_atom_site_fract_z
_atom_site_U_iso_or_equiv
_atom_site_adp_type
_atom_site_occupancy
_atom_site_symmetry_multiplicity
_atom_site_calc_flag
_atom_site_refinement_flags
C1 C 0.59743(15) 0.90224(15) 0.14556(17) 0.0257(5) Uani 1 1 d .
C2 C 0.57610(18) 0.98804(15) 0.14551(17) 0.0311(6) Uani 1 1 d .
H2 H 0.6226 1.0185 0.1375 0.037 Uiso 1 1 calc R
C3 C 0.5404(2) 1.00770(16) 0.23418(19) 0.0417(8) Uani 1 1 d .
C4 C 0.5843(3) 1.0349(2) 0.3035(2) 0.0694(13) Uani 1 1 d .
H4 H 0.6367 1.0404 0.2961 0.083 Uiso 1 1 calc R
C5 C 0.5516(5) 1.0538(3) 0.3829(3) 0.0914(19) Uani 1 1 d .
H5 H 0.5817 1.0721 0.4287 0.110 Uiso 1 1 calc R
C6 C 0.4755(5) 1.0455(3) 0.3940(3) 0.096(2) Uani 1 1 d .
H6 H 0.4534 1.0591 0.4474 0.115 Uiso 1 1 calc R
C7 C 0.4308(4) 1.0176(3) 0.3285(3) 0.0820(16) Uani 1 1 d .
H7 H 0.3787 1.0112 0.3377 0.098 Uiso 1 1 calc R
C8 C 0.4630(3) 0.99849(19) 0.2469(2) 0.0553(10) Uani 1 1 d .
H8 H 0.4324 0.9797 0.2018 0.066 Uiso 1 1 calc R
C9 C 0.5000 0.7500 -0.0188(2) 0.0225(7) Uani 1 2 d S
H9A H 0.5447 0.7526 0.0188 0.027 Uiso 0.50 1 calc PR
H9B H 0.4553 0.7474 0.0188 0.027 Uiso 0.50 1 calc PR
C10 C 0.42712(16) 0.81346(15) -0.13114(18) 0.0275(6) Uani 1 1 d .
H10A H 0.3817 0.8110 -0.0947 0.033 Uiso 1 1 calc R
H10B H 0.4232 0.8585 -0.1681 0.033 Uiso 1 1 calc R
C11 C 0.56481(16) 0.82182(15) -0.13121(19) 0.0294(6) Uani 1 1 d .
H11A H 0.5632 0.8670 -0.1682 0.035 Uiso 1 1 calc R
H11B H 0.6103 0.8249 -0.0949 0.035 Uiso 1 1 calc R
C12 C 0.5000 0.7500 -0.2407(2) 0.0357(9) Uani 1 2 d S
H12A H 0.5027 0.7053 -0.2782 0.043 Uiso 0.50 1 calc PR
H12B H 0.4973 0.7947 -0.2782 0.043 Uiso 0.50 1 calc PR
Cu1 Cu 0.497684(19) 0.914516(16) 0.006832(19) 0.02187(10) Uani 1 1 d .
N1 N 0.49583(12) 0.82038(11) -0.07352(13) 0.0196(4) Uani 1 1 d .
N2 N 0.56923(14) 0.75417(13) -0.18654(15) 0.0319(5) Uani 1 1 d .
O1 O 0.56571(12) 0.86166(11) 0.08817(13) 0.0342(5) Uani 1 1 d .
O2 O 0.64243(12) 0.87760(11) 0.20197(13) 0.0367(5) Uani 1 1 d .
O3 O 0.52598(11) 1.00289(10) 0.07601(11) 0.0266(4) Uani 1 1 d .
O4W O 0.2731(12) 0.9638(16) 0.265(2) 0.41(2) Uani 0.50 1 d P

loop_
_atom_site_aniso_label
_atom_site_aniso_U_11
_atom_site_aniso_U_22
_atom_site_aniso_U_33
_atom_site_aniso_U_23
_atom_site_aniso_U_13
_atom_site_aniso_U_12
C1 0.0318(14) 0.0207(13) 0.0245(12) -0.0004(10) -0.0021(10) 0.0009(10)
C2 0.0482(18) 0.0180(13) 0.0270(13) 0.0009(10) -0.0099(12) -0.0004(11)
C3 0.080(3) 0.0193(14) 0.0260(13) 0.0021(11) -0.0077(15) 0.0075(14)
C4 0.124(4) 0.048(2) 0.0366(18) -0.0080(16) -0.026(2) 0.004(2)
C5 0.174(6) 0.069(3) 0.031(2) -0.016(2) -0.012(3) 0.008(4)
C6 0.197(7) 0.057(3) 0.033(2) -0.0043(19) 0.025(3) 0.016(4)
C7 0.133(5) 0.046(2) 0.067(3) 0.006(2) 0.043(3) 0.018(3)
C8 0.089(3) 0.0335(18) 0.0428(18) 0.0038(15) 0.0152(19) 0.0066(17)
C9 0.036(2) 0.0126(16) 0.0194(15) 0.000 0.000 0.0008(13)
C10 0.0338(15) 0.0174(13) 0.0313(13) 0.0005(10) -0.0081(11) 0.0052(10)
C11 0.0318(15) 0.0203(13) 0.0361(14) 0.0057(11) 0.0068(12) -0.0037(11)
C12 0.064(3) 0.023(2) 0.0205(16) 0.000 0.000 0.0055(18)
Cu1 0.03320(19) 0.01135(14) 0.02107(14) 0.00075(11) -0.00525(12) 0.00035(11)
N1 0.0266(11) 0.0110(9) 0.0213(9) -0.0007(7) -0.0011(8) -0.0002(8)
N2 0.0432(15) 0.0229(12) 0.0294(11) 0.0047(9) 0.0146(10) 0.0020(10)
O1 0.0470(13) 0.0175(9) 0.0381(10) -0.0024(8) -0.0185(9) 0.0057(8)
O2 0.0448(13) 0.0275(11) 0.0379(11) 0.0027(8) -0.0169(9) 0.0064(9)
O3 0.0451(12) 0.0144(9) 0.0203(8) 0.0016(7) -0.0084(8) -0.0004(7)
O4W 0.193(19) 0.44(4) 0.61(5) -0.24(4) 0.14(2) -0.08(2)

loop_
_atom_type_symbol
_atom_type_description
_atom_type_scat_dispersion_real
_atom_type_scat_dispersion_imag
_atom_type_scat_source
C C 0.0033 0.0016 'International Tables Vol C Tables 4.2.6.8 and 6.1.1.4'
H H 0.0000 0.0000 'International Tables Vol C Tables 4.2.6.8 and 6.1.1.4'
Cu Cu 0.3201 1.2651 'International Tables Vol C Tables 4.2.6.8 and 6.1.1.4'
N N 0.0061 0.0033 'International Tables Vol C Tables 4.2.6.8 and 6.1.1.4'
O O 0.0106 0.0060 'International Tables Vol C Tables 4.2.6.8 and 6.1.1.4'

loop_
_geom_angle_atom_site_label_1
_geom_angle_atom_site_label_2
_geom_angle_atom_site_label_3
_geom_angle
_geom_angle_site_symmetry_1
_geom_angle_site_symmetry_3
O2 C1 O1 124.3(2) . .
O2 C1 C2 119.4(2) . .
O1 C1 C2 116.3(2) . .
O3 C2 C3 111.6(3) . .
O3 C2 C1 109.4(2) . .
C3 C2 C1 108.5(2) . .
O3 C2 H2 109.1 . .
C3 C2 H2 109.1 . .
C1 C2 H2 109.1 . .
C8 C3 C4 118.5(4) . .
C8 C3 C2 120.0(3) . .
C4 C3 C2 121.4(4) . .
C5 C4 C3 121.2(5) . .
C5 C4 H4 119.4 . .
C3 C4 H4 119.4 . .
C6 C5 C4 119.6(5) . .
C6 C5 H5 120.2 . .
C4 C5 H5 120.2 . .
C5 C6 C7 121.1(5) . .
C5 C6 H6 119.5 . .
C7 C6 H6 119.5 . .
C6 C7 C8 120.1(6) . .
C6 C7 H7 119.9 . .
C8 C7 H7 119.9 . .
C3 C8 C7 119.4(4) . .
C3 C8 H8 120.3 . .
C7 C8 H8 120.3 . .
N1 C9 N1 112.1(3) 6_564 .
N1 C9 H9A 109.2 6_564 .
N1 C9 H9A 109.2 . .
N1 C9 H9B 109.2 6_564 .
N1 C9 H9B 109.2 . .
H9A C9 H9B 107.9 . .
N2 C10 N1 111.7(2) 6_564 .
N2 C10 H10A 109.3 6_564 .
N1 C10 H10A 109.3 . .
N2 C10 H10B 109.3 6_564 .
N1 C10 H10B 109.3 . .
H10A C10 H10B 107.9 . .
N2 C11 N1 111.6(2) . .
N2 C11 H11A 109.3 . .
N1 C11 H11A 109.3 . .
N2 C11 H11B 109.3 . .
N1 C11 H11B 109.3 . .
H11A C11 H11B 108.0 . .
N2 C12 N2 111.8(3) . 6_564
N2 C12 H12A 109.3 . .
N2 C12 H12A 109.3 6_564 .
N2 C12 H12B 109.3 . .
N2 C12 H12B 109.3 6_564 .
H12A C12 H12B 107.9 . .
O3 Cu1 O1 83.04(7) . .
O3 Cu1 O3 79.23(8) . 9_675
O1 Cu1 O3 152.33(9) . 9_675
O3 Cu1 N1 165.88(9) . .
O1 Cu1 N1 90.32(8) . .
O3 Cu1 N1 101.95(7) 9_675 .
O3 Cu1 O2 103.26(8) . 12_766
O1 Cu1 O2 109.16(8) . 12_766
O3 Cu1 O2 95.54(8) 9_675 12_766
N1 Cu1 O2 90.68(8) . 12_766
O3 Cu1 Cu1 39.94(5) . 9_675
O1 Cu1 Cu1 120.04(6) . 9_675
O3 Cu1 Cu1 39.30(5) 9_675 9_675
N1 Cu1 Cu1 139.51(6) . 9_675
O2 Cu1 Cu1 102.18(6) 12_766 9_675
C9 N1 C11 107.60(17) . .
C9 N1 C10 107.45(17) . .
C11 N1 C10 108.0(2) . .
C9 N1 Cu1 109.39(15) . .
C11 N1 Cu1 108.86(15) . .
C10 N1 Cu1 115.28(15) . .
C10 N2 C11 109.3(2) 6_564 .
C10 N2 C12 108.7(2) 6_564 .
C11 N2 C12 108.7(2) . .
C1 O1 Cu1 116.26(17) . .
C1 O2 Cu1 128.48(18) . 15_565
C2 O3 Cu1 115.00(15) . .
C2 O3 Cu1 139.01(16) . 9_675
Cu1 O3 Cu1 100.77(8) . 9_675

loop_
_geom_bond_atom_site_label_1
_geom_bond_atom_site_label_2
_geom_bond_distance
_geom_bond_site_symmetry_2
C1 O2 1.242(3) .
C1 O1 1.255(3) .
C1 C2 1.548(4) .
C2 O3 1.398(3) .
C2 C3 1.525(4) .
C2 H2 0.9800 .
C3 C8 1.378(6) .
C3 C4 1.387(5) .
C4 C5 1.376(7) .
C4 H4 0.9300 .
C5 C6 1.350(9) .
C5 H5 0.9300 .
C6 C7 1.357(8) .
C6 H6 0.9300 .
C7 C8 1.403(5) .
C7 H7 0.9300 .
C8 H8 0.9300 .
C9 N1 1.488(3) 6_564
C9 N1 1.488(3) .
C9 H9A 0.9700 .
C9 H9B 0.9700 .
C10 N2 1.454(3) 6_564
C10 N1 1.493(3) .
C10 H10A 0.9700 .
C10 H10B 0.9700 .
C11 N2 1.455(4) .
C11 N1 1.493(3) .
C11 H11A 0.9700 .
C11 H11B 0.9700 .
C12 N2 1.467(3) .
C12 N2 1.467(3) 6_564
C12 H12A 0.9700 .
C12 H12B 0.9700 .
Cu1 O3 1.9351(17) .
Cu1 O1 1.9500(19) .
Cu1 O3 1.9616(17) 9_675
Cu1 N1 2.0514(19) .
Cu1 O2 2.314(2) 12_766
Cu1 Cu1 3.0017(6) 9_675
N2 C10 1.454(3) 6_564
O2 Cu1 2.314(2) 15_565
O3 Cu1 1.9616(17) 9_675
